data_4334337
loop_
_publ_author_name
'Alla Dikhtiarenko'
'Sergei A. Khainakov'
'Imanol de Pedro'
'Jes\'us A. Blanco'
'Jos\'e R. Garc\'ia'
'Jos\'e Gimeno'

_publ_contact_author_address
;
Departamentos de Qu\'imica Org\'anica y Inorg\'anica 
Universidad de Oviedo
Juli\'an Claver\'ia 8, 33006  
Oviedo, Spain 
;
_publ_contact_author_email dikhtiarenkoalla@uniovi.es
_publ_contact_author_fax 0034985103446
_publ_contact_author_name 'Dikhtiarenko, Alla'
_publ_contact_author_phone 0034985105753
_publ_section_title
;
 Series of 2D Heterometallic Coordination Polymers Based on Ruthenium(III)
 Oxalate Building Units: Synthesis, Structure, and Catalytic and Magnetic
 Properties
;
_journal_name_full 'Inorganic Chemistry'
_journal_page_first 3933
_journal_page_last 3941
_journal_paper_doi 10.1021/ic302725v
_journal_volume 52
_journal_year 2013
_chemical_formula_moiety 'C42 H56 Co3 K2 O52 Ru3, C12 H24 K O6'
_chemical_formula_structural 'C54 H80 Co3 K3 O58 Ru3'
_chemical_formula_sum 'C54 H80 Co3 K3 O58 Ru3'
_chemical_formula_weight 2254.48
_chemical_name_systematic
;
catena-(tris((18-crown-6)-potassium) heptakis(m2-oxalato)-tetra-aqua-
bis(oxalato)-tri-ruthenium(III)-tri-cobalt(II))
;
_space_group_IT_number 15
_symmetry_cell_setting monoclinic
_symmetry_space_group_name_Hall '-C 2yc'
_symmetry_space_group_name_H-M 'C 1 2/c 1'
_cell_angle_alpha 90.00000
_cell_angle_beta 115.32(1)
_cell_angle_gamma 90.00000
_cell_formula_units_Z 4
_cell_length_a 26.539(9)
_cell_length_b 20.025(7)
_cell_length_c 18.036(6)
_cell_measurement_temperature 298(2)
_cell_volume 8664(5)
_computing_cell_refinement 'Matarials Studio 6.0'
_computing_data_reduction 'Matarials Studio 6.0'
_computing_molecular_graphics 'Matarials Studio 6.0'
_computing_publication_material 'enCIFer (Allen et al., 2004)'
_computing_structure_refinement 'Matarials Studio 6.0'
_computing_structure_solution 'Coordinates taken for single crystal data'
_diffrn_ambient_temperature 298(2)
_diffrn_detector_type PIXcel
_diffrn_radiation_probe x-ray
_diffrn_radiation_type 'Cu K\a'
_diffrn_radiation_wavelength 1.5418
_diffrn_source 'x-ray tube'
_diffrn_source_target Cu
_exptl_absorpt_coefficient_mu 10.775
_exptl_absorpt_correction_type none
_exptl_crystal_density_diffrn 1.728
_exptl_crystal_F_000 4552.0
_pd_calc_method 'Rietveld Refinement'
_pd_char_colour pink
_pd_char_particle_morphology plate-like
_pd_instr_location ' ?'
_pd_meas_2theta_range_inc 0.013134
_pd_meas_2theta_range_max 95.992001
_pd_meas_2theta_range_min 7.0780000
_pd_meas_number_of_points 4031
_pd_proc_2theta_range_inc 0.013143
_pd_proc_2theta_range_max 95.992001
_pd_proc_2theta_range_min 7.0780000
_pd_proc_ls_background_function
;
Background 6-coeficient polynomial function
;
_pd_proc_ls_peak_cutoff 0.00500
_pd_proc_ls_pref_orient_corr -0.084(7)
_pd_proc_ls_profile_function Cauchy(Lorentzian)
_pd_proc_ls_prof_R_factor 2.66
_pd_proc_ls_prof_wR_expected 0.88
_pd_proc_ls_prof_wR_factor 3.63
_pd_proc_wavelength 1.540560
_pd_spec_mounting ' ?'
_refine_ls_extinction_method none
_refine_ls_goodness_of_fit_all 719
_refine_ls_hydrogen_treatment noref
_refine_ls_matrix_type full
_refine_ls_number_constraints 0
_refine_ls_number_parameters 27
_refine_ls_number_reflns 1239
_refine_ls_number_restraints 0
_refine_ls_R_I_factor 8.81
_cod_data_source_file ic302725v_si_002_3.cif
_cod_data_source_block Compound_3
_cod_original_sg_symbol_H-M 'C 2/c'
_cod_database_code 4334337

loop_
_symmetry_equiv_pos_as_xyz
x,y,z
-x,y,-z+1/2
-x,-y,-z
x,-y,z+1/2
x+1/2,y+1/2,z
-x+1/2,y+1/2,-z+1/2
-x+1/2,-y+1/2,-z
x+1/2,-y+1/2,z+1/2

loop_
_atom_site_label
_atom_site_type_symbol
_atom_site_fract_x
_atom_site_fract_y
_atom_site_fract_z
_atom_site_U_iso_or_equiv
_atom_site_adp_type
_atom_site_occupancy
Ru2 Ru 0.3446(1) 0.1800(7) 0.24176(9) 0.0456(1) Uiso 1.00
Co1 Co 0.1583(2) 0.3024(2) 0.2426(1) 0.0396(1) Uiso 1.00
O1 O 0.42297(3) 0.20764(2) 0.31722(3) 0.05000 Uiso 1.00
O2 O 0.34959(3) 0.26390(2) 0.18326(1) 0.05000 Uiso 1.00
O3 O 0.48832(3) 0.27914(2) 0.32175(1) 0.05000 Uiso 1.00
O4 O 0.41097(3) 0.34043(2) 0.18600(3) 0.05000 Uiso 1.00
O5 O 0.26160(1) 0.18641(4) 0.18389(2) 0.05000 Uiso 1.00
O6 O 0.32228(1) 0.25449(3) 0.31614(3) 0.05000 Uiso 1.00
O7 O 0.18432(1) 0.23479(3) 0.17490(2) 0.05000 Uiso 1.00
O8 O 0.24684(1) 0.29755(2) 0.32030(3) 0.05000 Uiso 1.00
O9 O 0.34279(1) 0.11714(2) 0.32210(2) 0.05000 Uiso 1.00
O10 O 0.35563(1) 0.11795(1) 0.18960(2) 0.05000 Uiso 1.00
O11 O 0.35200(1) 0.00734(2) 0.33610(2) 0.04000 Uiso 1.00
O12 O 0.35960(1) 0.00784(2) 0.18540(2) 0.05000 Uiso 1.00
O13 O 0.00678(1) 0.20417(2) 0.17991(1) 0.05000 Uiso 1.00
O14 O 0.08172(1) 0.14227(1) 0.30751(3) 0.05000 Uiso 1.00
O15 O 0.07052(1) 0.27275(3) 0.17460(2) 0.05000 Uiso 1.00
O16 O 0.14617(1) 0.21743(1) 0.31700(2) 0.05000 Uiso 1.00
O17 O -0.00984(1) 0.03547(2) 0.17272(1) 0.06200 Uiso 1.00
O18 O -0.01200(1) -0.07615(2) 0.16943(1) 0.06000 Uiso 1.00
O19 O 0.1368(3) 0.3765(6) 0.31040(1) 0.05000 Uiso 1.00
H19A H 0.1605 0.40700 0.31600 0.06700 Uiso 1.00
H19B H 0.14300 0.37000 0.36000 0.06700 Uiso 1.00
O20 O 0.15980(2) 0.37910(2) 0.16800(5) 0.05000 Uiso 1.00
H20A H 0.16500 0.37200 0.12800 0.06700 Uiso 1.00
H20B H 0.16100 0.41700 0.18200 0.06700 Uiso 1.00
C1 C 0.44070(3) 0.25660(2) 0.29170(1) 0.05000 Uiso 1.00
C2 C 0.39711(3) 0.29070(2) 0.21310(1) 0.05000 Uiso 1.00
C3 C 0.23480(1) 0.22543(3) 0.20880(2) 0.05000 Uiso 1.00
C4 C 0.27050(1) 0.26274(2) 0.28880(3) 0.05000 Uiso 1.00
C5 C 0.34970(1) 0.05950(2) 0.29820(2) 0.05000 Uiso 1.00
C6 C 0.35470(1) 0.06020(1) 0.21720(2) 0.05000 Uiso 1.00
C7 C 0.05565(1) 0.22653(2) 0.20610(2) 0.05000 Uiso 1.00
C8 C 0.09921(1) 0.19300(1) 0.28390(2) 0.05000 Uiso 1.00
C9 C -0.00621(1) -0.02190(2) 0.20448(1) 0.06000 Uiso 1.00
K1 K 0.33941(3) -0.01833(2) 0.47267(4) 0.02770 Uiso 1.00
O31 O 0.25816(8) 0.10534(2) 0.43544(1) 0.05000 Uiso 1.00
C32 C 0.20691(8) 0.08637(2) 0.42616(1) 0.05000 Uiso 1.00
H32A H 0.18019 0.12089 0.39682 0.06700 Uiso 1.00
H32B H 0.20755 0.08152 0.47961 0.06700 Uiso 1.00
C33 C 0.18893(8) 0.02225(2) 0.38086(1) 0.05000 Uiso 1.00
H33A H 0.15177 0.01121 0.37331 0.06700 Uiso 1.00
H33B H 0.18842 0.02627 0.32741 0.06700 Uiso 1.00
O34 O 0.22644(1) -0.02841(2) 0.42620(1) 0.04000 Uiso 1.00
C35 C 0.21133(1) -0.09282(2) 0.39031(2) 0.05000 Uiso 1.00
H35A H 0.21254 -0.09365 0.33777 0.06700 Uiso 1.00
H35B H 0.17382 -0.10345 0.38167 0.06700 Uiso 1.00
C36 C 0.25051(1) -0.14227(2) 0.44562(2) 0.05000 Uiso 1.00
H36A H 0.25178 -0.13844 0.49957 0.06700 Uiso 1.00
H36B H 0.23816 -0.18693 0.42524 0.06700 Uiso 1.00
O37 O 0.30440(1) -0.13158(2) 0.45078(2) 0.04300 Uiso 1.00
C38 C 0.34435(1) -0.17526(2) 0.50736(3) 0.05000 Uiso 1.00
H38A H 0.33483 -0.22087 0.48916 0.06700 Uiso 1.00
H38B H 0.34386 -0.17081 0.56015 0.06700 Uiso 1.00
C39 C 0.40151(1) -0.16001(2) 0.51606(3) 0.05000 Uiso 1.00
H39A H 0.42811 -0.19196 0.55243 0.06700 Uiso 1.00
H39B H 0.40218 -0.16238 0.46319 0.06700 Uiso 1.00
O40 O 0.41519(1) -0.09459(2) 0.54864(2) 0.04300 Uiso 1.00
C41 C 0.46873(1) -0.07815(2) 0.56452(2) 0.05000 Uiso 1.00
H41A H 0.47206 -0.07390 0.51369 0.06700 Uiso 1.00
H41B H 0.49427 -0.11258 0.59726 0.06700 Uiso 1.00
C42 C 0.48255(1) -0.01270(2) 0.60995(1) 0.05000 Uiso 1.00
H42A H 0.47687 -0.01616 0.65891 0.06700 Uiso 1.00
H42B H 0.52117 -0.00157 0.62606 0.06700 Uiso 1.00
O43 O 0.44740(1) 0.03786(2) 0.55759(1) 0.04300 Uiso 1.00
C44 C 0.46180(1) 0.10256(2) 0.58990(1) 0.05000 Uiso 1.00
H44A H 0.49937 0.11267 0.59844 0.06700 Uiso 1.00
H44B H 0.46044 0.10511 0.64225 0.06700 Uiso 1.00
C45 C 0.42254(1) 0.15174(2) 0.53251(2) 0.05000 Uiso 1.00
H45A H 0.43526 0.19668 0.55103 0.06700 Uiso 1.00
H45B H 0.42101 0.14603 0.47854 0.06700 Uiso 1.00
O46 O 0.36863(1) 0.14214(2) 0.52864(2) 0.05000 Uiso 1.00
C47 C 0.32925(1) 0.18561(2) 0.47219(2) 0.05000 Uiso 1.00
H47A H 0.32939 0.18049 0.41917 0.06700 Uiso 1.00
H47B H 0.33911 0.23135 0.48991 0.06700 Uiso 1.00
C48 C 0.27397(1) 0.17114(2) 0.46495(2) 0.05000 Uiso 1.00
H48A H 0.27390 0.17584 0.51797 0.06700 Uiso 1.00
H48B H 0.24746 0.20274 0.42779 0.06700 Uiso 1.00
C51 C 0.01916(8) 0.17604(1) 0.00568(1) 0.05000 Uiso 1.00
H51A H 0.01021 0.22026 -0.01844 0.06700 Uiso 1.00
H51B H 0.02388 0.17934 0.06162 0.06700 Uiso 1.00
O52 O -0.02616(1) 0.13242(3) -0.03881(3) 0.05000 Uiso 1.00
C53 C -0.07651(2) 0.15302(6) -0.03384(9) 0.05000 Uiso 1.00
H53A H -0.08491 0.19918 -0.05061 0.06700 Uiso 1.00
H53B H -0.07195 0.14880 0.02183 0.06700 Uiso 1.00
C54 C -0.12298(1) 0.10837(1) -0.09000(1) 0.05000 Uiso 1.00
H54A H -0.15861 0.12477 -0.09555 0.06700 Uiso 1.00
H54B H -0.12379 0.10644 -0.14379 0.06700 Uiso 1.00
O55 O -0.11125(1) 0.04312(1) -0.05194(1) 0.05000 Uiso 1.00
C56 C -0.15389(3) -0.00392(1) -0.10340(1) 0.05000 Uiso 1.00
H56A H -0.19045 0.01065 -0.11152 0.06700 Uiso 1.00
H56B H -0.15352 -0.00899 -0.15619 0.06700 Uiso 1.00
C57 C -0.13704(1) -0.06982(1) -0.05379(1) 0.05000 Uiso 1.00
H57A H -0.16584 -0.10300 -0.07914 0.06700 Uiso 1.00
H57B H -0.13253 -0.06218 0.00141 0.06700 Uiso 1.00
O58 O -0.08678(4) -0.09303(8) -0.05196(6) 0.05000 Uiso 1.00
C59 C 0.06864(6) 0.15502(4) 0.00623(5) 0.05000 Uiso 1.00
H59A H 0.06358 0.14824 -0.04940 0.06700 Uiso 1.00
H59B H 0.09680 0.18896 0.03126 0.06700 Uiso 1.00
Ru1 Ru 0.00000 0.12290(1) 0.25000 0.0396(1) Uiso 1.00
Co2 Co 0.00000 -0.14045(2) 0.25000 0.0668(1) Uiso 1.00
K2 K 0.00000 0.00000 0.00000 0.0396(1) Uiso 1.00

loop_
_geom_angle_atom_site_label_1
_geom_angle_atom_site_label_2
_geom_angle_atom_site_label_3
_geom_angle
O1 Ru2 O2 81.1(4)
O1 Ru2 O5 157.5(7)
O1 Ru2 O6 82.8(3)
O1 Ru2 O9 91.26(17)
O1 Ru2 O10 102.0(3)
O2 Ru2 O5 88.7(4)
O2 Ru2 O6 81.5(5)
O2 Ru2 O9 164.0(5)
O2 Ru2 O10 105.08(14)
O5 Ru2 O6 75.9(2)
O5 Ru2 O9 93.3(3)
O5 Ru2 O10 100.1(3)
O6 Ru2 O9 83.54(9)
O6 Ru2 O10 171.9(9)
O9 Ru2 O10 90.3(6)
O7 Co1 O8 79.27(18)
O7 Co1 O15 91.98(12)
O7 Co1 O16 91.44(15)
O7 Co1 O19 175.3(4)
O7 Co1 O20 89.88(14)
O8 Co1 O15 161.3(2)
O8 Co1 O16 88.44(11)
O8 Co1 O19 98.14(19)
O8 Co1 O20 97.9(2)
O15 Co1 O16 75.14(15)
O15 Co1 O19 91.6(3)
O15 Co1 O20 98.58(12)
O16 Co1 O19 92.4(3)
O16 Co1 O20 173.6(2)
O19 Co1 O20 86.6(3)
O13 Ru1 O14 79.07(2)
O13 Ru1 O17 104.66(1)
O13 Ru1 O13 87.77(1)
O14 Ru1 O17 107.07(2)
O14 Ru1 O14 169.28(2)
O17 Ru1 O17 83.60(1)
O17 Ru1 O13 104.66(1)
O17 Ru1 O14 107.07(2)
O13 Ru1 O14 79.07(2)
O18 Co2 O18 76.54(1)
O18 Co2 O3 62.26(1)
O18 Co2 O4 51.86(1)
O3 Co2 O3 84.17(4)
O4 Co2 O4 158.69(1)

loop_
_geom_bond_atom_site_label_1
_geom_bond_atom_site_label_2
_geom_bond_distance
_geom_bond_site_symmetry_2
Ru2 O1 2.016(5) .
Ru2 O2 2.018(12) .
Ru2 O5 1.998(3) .
Ru2 O6 2.248(9) .
Ru2 O9 1.929(17) .
Ru2 O10 1.658(11) .
Co1 O7 2.127(4) .
Co1 O8 2.163(5) .
Co1 O15 2.200(5) .
Co1 O16 2.274(4) .
Co1 O19 2.149(10) .
Co1 O20 2.054(4) .
O1 C1 1.2568(16) .
O2 C2 1.2600(11) .
O3 C1 1.2283(11) .
O3 Co2 2.1695(9) 5
O4 C2 1.2327(5) .
O4 Co2 2.1746(11) 5
O5 C3 1.2615(6) .
O6 C4 1.2569(6) .
O7 C3 1.2262(6) .
O8 C4 1.2280(5) .
O9 C5 1.2725(5) .
O10 C6 1.2634(5) .
O11 C5 1.2354(5) .
O12 C6 1.2284(5) .
O13 C7 1.2578(6) .
O13 Ru1 2.1151(8) .
O14 C8 1.2640(5) .
O14 Ru1 2.0014(8) .
O15 C7 1.2356(5) .
O16 C8 1.2300(6) .
O17 C9 1.2688(5) .
O17 Ru1 2.1829(8) .
O18 C9 1.2329(5) .
O18 Co2 1.8642(8) .
O19 H19A 0.85000 .
O19 H19B 0.85000 .
O20 H20A 0.80000 .
O20 H20B 0.80000 .
C1 C2 1.5532(6) .
C3 C4 1.5393(6) .
C5 C6 1.5224(6) .
C7 C8 1.5394(6) .
C9 C9 1.5297(6) 2
O31 C32 1.352(3) .
O31 C48 1.4159(6) .
C32 H32A 0.96000 .
C32 H32B 0.96000 .
C32 C33 1.4868(6) .
C33 H33A 0.96000 .
C33 H33B 0.96000 .
C33 O34 1.4118(6) .
O34 C35 1.4218(6) .
C35 H35A 0.96000 .
C35 H35B 0.96000 .
C35 C36 1.4732(6) .
C36 H36A 0.96000 .
C36 H36B 0.96000 .
C36 O37 1.4093(6) .
O37 C38 1.4163(6) .
C38 H38A 0.96000 .
C38 H38B 0.96000 .
C38 C39 1.4885(6) .
C39 H39A 0.96000 .
C39 H39B 0.96000 .
C39 O40 1.4181(6) .
O40 C41 1.3644(6) .
C41 H41A 0.96000 .
C41 H41B 0.96000 .
C41 C42 1.5056(6) .
C42 H42A 0.96000 .
C42 H42B 0.96000 .
C42 O43 1.4262(6) .
O43 C44 1.4050(6) .
C44 H44A 0.96000 .
C44 H44B 0.96000 .
C44 C45 1.4850(6) .
C45 H45A 0.96000 .
C45 H45B 0.96000 .
C45 O46 1.4154(6) .
O46 C47 1.4061(6) .
C47 H47A 0.96000 .
C47 H47B 0.96000 .
C47 C48 1.4455(6) .
C48 H48A 0.96000 .
C48 H48B 0.96000 .
C51 H51A 0.96000 .
C51 H51B 0.96000 .
C51 O52 1.4241(15) .
C51 C59 1.375(3) .
O52 C53 1.4373(7) .
C53 H53A 0.96000 .
C53 H53B 0.96000 .
C53 C54 1.5093(14) .
C54 H54A 0.96000 .
C54 H54B 0.96000 .
C54 O55 1.4465(6) .
O55 C56 1.4598(6) .
C56 H56A 0.96000 .
C56 H56B 0.96000 .
C56 C57 1.5492(6) .
C57 H57A 0.96000 .
C57 H57B 0.96000 .
C57 O58 1.3995(13) .
O58 C59 1.4537(17) 3
C59 H59A 0.96000 .
C59 H59B 0.96000 .
C59 O58 1.4537(17) 3
Ru1 O14 2.0014(8) 2
Ru1 O17 2.1829(8) 2
Ru1 O13 2.1151(8) 2
Co2 O18 1.8642(8) 2
Co2 O3 2.1695(9) 5_445
Co2 O4 2.1746(11) 6_545
